data_1550027
loop_
_publ_author_name
'El-Hiti, Gamal A.'
'Abdel-Wahab, Bakr F.'
'Alotaibi, Mohammad Hayal'
'Yousif, Emad'
'Hegazy, Amany S.'
'Kariuki, Benson M.'

_publ_section_title
;
 5-[(4-Bromophenyl)diazenyl]-2-{2-[1-(1<i>H</i>-indol-3-yl)ethylidene]hydrazinyl}-4-methylthiazole
 dimethylformamide hemisolvate
;
_journal_coeditor_code SJ4192
_journal_issue 10
_journal_name_full IUCrData
_journal_page_first x181378
_journal_paper_doi 10.1107/S2414314618013780
_journal_volume 3
_journal_year 2018
_chemical_formula_iupac 'C20 H17 Br N6 S, 1/2(C3 H7 N O)'
_chemical_formula_moiety 'C20 H17 Br N6 S, 0.5(C3 H7 N O)'
_chemical_formula_sum 'C21.5 H20.5 Br N6.5 O0.5 S'
_chemical_formula_weight 489.91
_chemical_name_systematic
'5-[(4-Bromophenyl)diazenyl]-2-{2-[1-(1<i>H</i>-indol-3-yl)ethylidene]hydrazinyl}-4-methylthiazole dimethylformamide hemisolvate'
_space_group_crystal_system triclinic
_space_group_IT_number 2
_space_group_name_Hall '-P 1'
_space_group_name_H-M_alt 'P -1'
_symmetry_space_group_name_Hall '-P 1'
_symmetry_space_group_name_H-M 'P -1'
_atom_sites_solution_hydrogens geom
_audit_creation_method SHELXL-2018/1
_cell_angle_alpha 81.671(5)
_cell_angle_beta 81.344(5)
_cell_angle_gamma 80.469(5)
_cell_formula_units_Z 4
_cell_length_a 9.9957(6)
_cell_length_b 14.5325(9)
_cell_length_c 15.8353(10)
_cell_measurement_reflns_used 3549
_cell_measurement_temperature 293(2)
_cell_measurement_theta_max 24.0000
_cell_measurement_theta_min 3.2690
_cell_volume 2225.6(2)
_computing_cell_refinement
;
CrysAlis PRO (Rigaku OD, 2015)
;
_computing_data_collection
;
CrysAlis PRO (Rigaku OD, 2015)
;
_computing_data_reduction
;
CrysAlis PRO (Rigaku OD, 2015)
;
_computing_molecular_graphics
;
ORTEP-3 for Windows and WinGX (Farrugia, 2012)
;
_computing_publication_material
;
ORTEP-3 for Windows and WinGX (Farrugia, 2012) and <i>CHEMDRAW Ultra</i>
(Cambridge Soft, 2001)
;
_computing_structure_refinement
;
SHELXL2018 (Sheldrick, 2015)
;
_computing_structure_solution
;
SHELXS (Sheldrick, 2008)
;
_diffrn_ambient_temperature 293(2)
_diffrn_measured_fraction_theta_full 1.000
_diffrn_measured_fraction_theta_max 0.825
_diffrn_measurement_device_type 'Rigaku Oxford Diffraction SuperNova, Dual, Cu at zero, Atlas'
_diffrn_measurement_method '\w scans'
_diffrn_radiation_type MoK\a
_diffrn_radiation_wavelength 0.71073
_diffrn_reflns_av_R_equivalents 0.0355
_diffrn_reflns_av_unetI/netI 0.0773
_diffrn_reflns_limit_h_max 12
_diffrn_reflns_limit_h_min -12
_diffrn_reflns_limit_k_max 17
_diffrn_reflns_limit_k_min -18
_diffrn_reflns_limit_l_max 19
_diffrn_reflns_limit_l_min -20
_diffrn_reflns_number 19885
_diffrn_reflns_theta_full 25.242
_diffrn_reflns_theta_max 29.894
_diffrn_reflns_theta_min 1.311
_diffrn_standards_decay_% 0
_diffrn_standards_interval_count 0
_diffrn_standards_interval_time 0
_diffrn_standards_number 0
_exptl_absorpt_coefficient_mu 1.965
_exptl_absorpt_correction_T_max 1.000
_exptl_absorpt_correction_T_min 0.827
_exptl_absorpt_correction_type gaussian
_exptl_absorpt_process_details
;
(CrysAlis PRO; Rigaku OD, 2015)
;
_exptl_crystal_colour colourless
_exptl_crystal_density_diffrn 1.462
_exptl_crystal_description needle
_exptl_crystal_F_000 1000
_exptl_crystal_size_max 0.247
_exptl_crystal_size_mid 0.090
_exptl_crystal_size_min 0.037
_refine_diff_density_max 0.492
_refine_diff_density_min -0.567
_refine_ls_extinction_method none
_refine_ls_goodness_of_fit_ref 1.009
_refine_ls_hydrogen_treatment constr
_refine_ls_matrix_type full
_refine_ls_number_parameters 556
_refine_ls_number_reflns 10602
_refine_ls_number_restraints 0
_refine_ls_restrained_S_all 1.009
_refine_ls_R_factor_all 0.1383
_refine_ls_R_factor_gt 0.0558
_refine_ls_shift/su_max 0.000
_refine_ls_shift/su_mean 0.000
_refine_ls_structure_factor_coef Fsqd
_refine_ls_weighting_details 'w=1/[\s^2^(Fo^2^)+(0.0515P)^2^+0.5647P] where P=(Fo^2^+2Fc^2^)/3'
_refine_ls_weighting_scheme calc
_refine_ls_wR_factor_gt 0.1121
_refine_ls_wR_factor_ref 0.1447
_reflns_number_gt 5116
_reflns_number_total 10602
_reflns_threshold_expression 'I > 2\s(I)'
_cod_data_source_file sj4192sup1.cif
_cod_data_source_block I
_cod_depositor_comments
;

2019-01-24
Z value and formula fixed to values more according to usual
chemical conventions.                 miguel
;
_cod_original_formula_sum 'C43 H41 Br2 N13 O S2'
_cod_original_formula_weight 979.83
_cod_original_formula_moiety '2(C20 H17 Br N6 S), C3 H7 N O'
_cod_original_formula_iupac '2C20 H17 Br N6 S, C3 H7 N O'
_cod_original_formula_units_Z 2
_cod_original_cell_volume 2225.7(2)
_cod_database_code 1550027
_shelx_space_group_comment
;
The symmetry employed for this shelxl refinement is uniquely defined
by the following loop, which should always be used as a source of
symmetry information in preference to the above space-group names.
They are only intended as comments.
;
_shelx_estimated_absorpt_t_min 0.642
_shelx_estimated_absorpt_t_max 0.931

loop_
_space_group_symop_operation_xyz
'x, y, z'
'-x, -y, -z'

loop_
_atom_site_type_symbol
_atom_site_label
_atom_site_fract_x
_atom_site_fract_y
_atom_site_fract_z
_atom_site_U_iso_or_equiv
_atom_site_adp_type
_atom_site_calc_flag
_atom_site_occupancy
C C1 0.3683(4) 0.4890(3) 0.2966(3) 0.0661(11) Uani d 1
C C2 0.3605(4) 0.5387(3) 0.2167(3) 0.0725(12) Uani d 1
H H2 0.439015 0.542822 0.177384 0.087 Uiso calc 1
C C3 0.2340(4) 0.5828(3) 0.1951(3) 0.0690(12) Uani d 1
H H3 0.227696 0.616794 0.141065 0.083 Uiso calc 1
C C4 0.1170(3) 0.5764(3) 0.2536(2) 0.0553(10) Uani d 1
C C5 0.1270(4) 0.5278(3) 0.3346(2) 0.0686(12) Uani d 1
H H5 0.049302 0.524021 0.374718 0.082 Uiso calc 1
C C6 0.2539(4) 0.4849(3) 0.3554(3) 0.0755(13) Uani d 1
H H6 0.261508 0.452795 0.410069 0.091 Uiso calc 1
C C7 -0.2388(3) 0.6543(3) 0.2642(2) 0.0503(9) Uani d 1
C C8 -0.3603(3) 0.6609(3) 0.3284(2) 0.0500(9) Uani d 1
C C9 -0.3516(4) 0.6225(3) 0.4198(2) 0.0662(11) Uani d 1
H H9A -0.296376 0.657467 0.443928 0.099 Uiso calc 1
H H9B -0.310921 0.557619 0.423143 0.099 Uiso calc 1
H H9C -0.441742 0.627509 0.451411 0.099 Uiso calc 1
C C10 -0.4547(3) 0.7334(3) 0.2135(2) 0.0503(9) Uani d 1
C C11 -0.7037(4) 0.9302(3) 0.0909(3) 0.0775(13) Uani d 1
H H11A -0.787420 0.911240 0.081728 0.116 Uiso calc 1
H H11B -0.702207 0.994822 0.067657 0.116 Uiso calc 1
H H11C -0.697737 0.922945 0.151532 0.116 Uiso calc 1
C C12 -0.5837(3) 0.8696(3) 0.0466(2) 0.0532(9) Uani d 1
C C13 -0.5446(3) 0.8901(3) -0.0446(2) 0.0527(9) Uani d 1
C C14 -0.5892(4) 0.9712(3) -0.0958(2) 0.0653(11) Uani d 1
H H14 -0.649707 1.021779 -0.076243 0.078 Uiso calc 1
C C15 -0.4560(3) 0.8309(3) -0.1020(2) 0.0529(9) Uani d 1
C C16 -0.4509(4) 0.8814(3) -0.1848(2) 0.0582(10) Uani d 1
C C17 -0.3895(4) 0.7384(3) -0.0925(3) 0.0678(11) Uani d 1
H H17 -0.389359 0.703829 -0.038236 0.081 Uiso calc 1
C C18 -0.3240(4) 0.6987(3) -0.1647(3) 0.0839(14) Uani d 1
H H18 -0.281517 0.636563 -0.159192 0.101 Uiso calc 1
C C19 -0.3210(4) 0.7514(4) -0.2458(3) 0.0817(14) Uani d 1
H H19 -0.275533 0.723225 -0.293336 0.098 Uiso calc 1
C C20 -0.3824(4) 0.8428(4) -0.2583(3) 0.0717(12) Uani d 1
H H20 -0.378876 0.877400 -0.312612 0.086 Uiso calc 1
C C21 0.0369(4) 0.8433(3) 0.8874(2) 0.0685(12) Uani d 1
C C22 0.1724(4) 0.8075(3) 0.8889(3) 0.0677(11) Uani d 1
H H22 0.205456 0.785496 0.941102 0.081 Uiso calc 1
C C23 0.2595(4) 0.8043(3) 0.8127(2) 0.0627(11) Uani d 1
H H23 0.351116 0.778949 0.813263 0.075 Uiso calc 1
C C24 0.2104(4) 0.8386(3) 0.7357(2) 0.0562(10) Uani d 1
C C25 0.0725(4) 0.8708(3) 0.7344(3) 0.0693(12) Uani d 1
H H25 0.038463 0.891244 0.682330 0.083 Uiso calc 1
C C26 -0.0152(4) 0.8725(3) 0.8116(3) 0.0752(13) Uani d 1
H H26 -0.108272 0.893379 0.811442 0.090 Uiso calc 1
C C27 0.3534(3) 0.8933(3) 0.5193(2) 0.0514(9) Uani d 1
C C28 0.3153(3) 0.9414(3) 0.4369(2) 0.0540(9) Uani d 1
C C29 0.1725(4) 0.9861(3) 0.4279(3) 0.0703(12) Uani d 1
H H29A 0.147110 1.035898 0.463550 0.105 Uiso calc 1
H H29B 0.111992 0.939995 0.445346 0.105 Uiso calc 1
H H29C 0.166113 1.011312 0.368891 0.105 Uiso calc 1
C C30 0.5383(3) 0.9026(3) 0.3979(2) 0.0514(9) Uani d 1
C C31 0.8812(4) 0.8946(3) 0.2322(2) 0.0685(12) Uani d 1
H H31A 0.843492 0.855589 0.200746 0.103 Uiso calc 1
H H31B 0.974539 0.898512 0.208218 0.103 Uiso calc 1
H H31C 0.829083 0.956467 0.228339 0.103 Uiso calc 1
C C32 0.8760(4) 0.8529(3) 0.3249(2) 0.0523(9) Uani d 1
C C33 1.0005(3) 0.8060(3) 0.3569(2) 0.0526(9) Uani d 1
C C34 1.1291(4) 0.7972(3) 0.3090(2) 0.0624(11) Uani d 1
H H34 1.147138 0.821149 0.251346 0.075 Uiso calc 1
C C35 1.0228(3) 0.7596(3) 0.4419(2) 0.0507(9) Uani d 1
C C36 1.1629(3) 0.7248(3) 0.4387(2) 0.0571(10) Uani d 1
C C37 0.9387(4) 0.7430(3) 0.5204(2) 0.0646(11) Uani d 1
H H37 0.845420 0.765264 0.525577 0.077 Uiso calc 1
C C38 0.9978(4) 0.6929(3) 0.5895(3) 0.0821(15) Uani d 1
H H38 0.943053 0.681269 0.641737 0.099 Uiso calc 1
C C39 1.1368(4) 0.6592(4) 0.5834(3) 0.0864(15) Uani d 1
H H39 1.172934 0.625797 0.631515 0.104 Uiso calc 1
C C40 1.2216(4) 0.6739(3) 0.5084(3) 0.0726(12) Uani d 1
H H40 1.314643 0.650980 0.504184 0.087 Uiso calc 1
C C41 0.0191(5) 0.6113(3) -0.0223(3) 0.0853(14) Uani d 1
H H41 -0.068023 0.636238 -0.035812 0.102 Uiso calc 1
C C42 0.0817(7) 0.5992(4) -0.1745(3) 0.119(2) Uani d 1
H H42A -0.012251 0.626721 -0.175802 0.178 Uiso calc 1
H H42B 0.096583 0.539015 -0.195353 0.178 Uiso calc 1
H H42C 0.139772 0.639613 -0.210323 0.178 Uiso calc 1
C C43 0.2499(6) 0.5465(4) -0.0693(4) 0.127(2) Uani d 1
H H43A 0.311572 0.591228 -0.090221 0.191 Uiso calc 1
H H43B 0.278569 0.491202 -0.097807 0.191 Uiso calc 1
H H43C 0.250381 0.529812 -0.008373 0.191 Uiso calc 1
N N1 -0.0093(3) 0.6186(2) 0.22832(19) 0.0587(8) Uani d 1
H H1 -0.015244 0.643112 0.175984 0.070 Uiso calc 1
N N2 -0.1210(3) 0.6202(2) 0.28697(18) 0.0538(8) Uani d 1
N N3 -0.4736(3) 0.7028(2) 0.30121(17) 0.0531(8) Uani d 1
N N4 -0.5533(3) 0.7801(2) 0.17471(18) 0.0578(8) Uani d 1
N N5 -0.5105(3) 0.7997(2) 0.08630(18) 0.0556(8) Uani d 1
N N6 -0.5323(3) 0.9668(2) -0.1789(2) 0.0667(9) Uani d 1
H H6A -0.545184 1.010379 -0.220975 0.080 Uiso calc 1
N N7 0.3037(3) 0.8407(2) 0.66017(18) 0.0615(9) Uani d 1
H H7 0.386501 0.813022 0.661312 0.074 Uiso calc 1
N N8 0.2636(3) 0.8859(2) 0.58613(19) 0.0547(8) Uani d 1
N N9 0.4131(3) 0.9447(2) 0.37360(18) 0.0552(8) Uani d 1
N N10 0.6473(3) 0.9013(2) 0.34273(18) 0.0553(8) Uani d 1
N N11 0.7640(3) 0.8559(2) 0.37912(17) 0.0543(8) Uani d 1
N N12 1.2240(3) 0.7495(2) 0.3570(2) 0.0676(9) Uani d 1
H H12 1.309808 0.736557 0.339169 0.081 Uiso calc 1
N N13 0.1136(4) 0.5873(3) -0.0864(2) 0.0866(12) Uani d 1
O O1 0.0371(4) 0.6034(3) 0.0529(2) 0.1044(12) Uani d 1
S S1 -0.28472(9) 0.70423(7) 0.16186(5) 0.0551(3) Uani d 1
S S2 0.53169(9) 0.85338(7) 0.50777(6) 0.0563(3) Uani d 1
Br Br1 0.53923(5) 0.42261(4) 0.32500(4) 0.0973(2) Uani d 1
Br Br2 -0.07975(6) 0.84842(4) 0.99418(3) 0.1142(3) Uani d 1

loop_
_atom_site_aniso_label
_atom_site_aniso_U_11
_atom_site_aniso_U_22
_atom_site_aniso_U_33
_atom_site_aniso_U_12
_atom_site_aniso_U_13
_atom_site_aniso_U_23
C1 0.044(2) 0.079(3) 0.075(3) 0.004(2) -0.0138(19) -0.018(2)
C2 0.046(2) 0.094(3) 0.073(3) -0.002(2) -0.0002(19) -0.013(2)
C3 0.048(2) 0.089(3) 0.061(2) 0.000(2) -0.0017(18) 0.003(2)
C4 0.043(2) 0.066(3) 0.054(2) 0.0027(18) -0.0023(16) -0.0114(18)
C5 0.049(2) 0.098(3) 0.053(2) 0.001(2) -0.0032(17) -0.005(2)
C6 0.062(3) 0.095(3) 0.065(3) 0.002(2) -0.016(2) -0.002(2)
C7 0.045(2) 0.057(2) 0.045(2) 0.0013(17) -0.0023(15) -0.0073(16)
C8 0.046(2) 0.055(2) 0.042(2) 0.0010(17) 0.0028(15) -0.0020(16)
C9 0.062(2) 0.085(3) 0.042(2) 0.007(2) -0.0015(17) -0.0022(19)
C10 0.0437(19) 0.058(2) 0.044(2) -0.0044(17) 0.0026(15) -0.0010(16)
C11 0.063(3) 0.092(3) 0.060(3) 0.015(2) 0.0027(19) 0.006(2)
C12 0.046(2) 0.063(3) 0.048(2) -0.0009(18) -0.0086(16) -0.0009(18)
C13 0.050(2) 0.062(3) 0.042(2) -0.0020(18) -0.0095(15) 0.0040(17)
C14 0.071(3) 0.070(3) 0.049(2) 0.002(2) -0.0030(19) -0.0037(19)
C15 0.0446(19) 0.064(3) 0.048(2) -0.0047(18) -0.0088(15) -0.0014(18)
C16 0.051(2) 0.076(3) 0.048(2) -0.010(2) -0.0048(17) -0.0084(19)
C17 0.062(2) 0.074(3) 0.064(3) 0.000(2) -0.006(2) -0.009(2)
C18 0.075(3) 0.084(3) 0.087(4) 0.008(3) -0.002(2) -0.023(3)
C19 0.064(3) 0.111(4) 0.069(3) -0.010(3) 0.010(2) -0.033(3)
C20 0.061(2) 0.102(4) 0.053(3) -0.019(3) -0.0021(19) -0.012(2)
C21 0.075(3) 0.067(3) 0.052(2) -0.004(2) 0.014(2) -0.003(2)
C22 0.073(3) 0.078(3) 0.052(2) -0.018(2) -0.006(2) -0.004(2)
C23 0.048(2) 0.085(3) 0.054(2) -0.017(2) -0.0049(17) 0.000(2)
C24 0.050(2) 0.067(3) 0.048(2) -0.0084(19) 0.0041(16) -0.0063(18)
C25 0.055(2) 0.084(3) 0.058(2) 0.007(2) -0.0014(18) 0.001(2)
C26 0.055(2) 0.088(3) 0.066(3) 0.008(2) 0.010(2) 0.002(2)
C27 0.0433(19) 0.059(2) 0.049(2) -0.0037(17) 0.0014(15) -0.0069(17)
C28 0.045(2) 0.062(3) 0.054(2) -0.0048(18) -0.0076(17) -0.0051(18)
C29 0.047(2) 0.085(3) 0.072(3) 0.000(2) -0.0087(19) 0.003(2)
C30 0.047(2) 0.061(2) 0.042(2) -0.0024(18) -0.0027(15) -0.0036(17)
C31 0.059(2) 0.091(3) 0.050(2) -0.012(2) 0.0064(17) -0.002(2)
C32 0.050(2) 0.056(2) 0.048(2) -0.0083(17) 0.0035(16) -0.0056(17)
C33 0.0415(19) 0.063(3) 0.051(2) -0.0071(17) 0.0041(15) -0.0095(18)
C34 0.050(2) 0.077(3) 0.054(2) -0.007(2) 0.0087(18) -0.007(2)
C35 0.0411(19) 0.062(2) 0.048(2) -0.0073(17) 0.0018(15) -0.0093(17)
C36 0.042(2) 0.070(3) 0.056(2) -0.0045(18) 0.0043(17) -0.0122(19)
C37 0.044(2) 0.088(3) 0.055(2) 0.002(2) 0.0014(17) -0.005(2)
C38 0.054(2) 0.127(4) 0.053(3) 0.002(3) 0.0039(19) 0.002(2)
C39 0.057(3) 0.122(4) 0.070(3) 0.008(3) -0.013(2) 0.004(3)
C40 0.046(2) 0.094(3) 0.072(3) 0.007(2) -0.007(2) -0.012(2)
C41 0.099(4) 0.082(3) 0.069(3) -0.011(3) 0.001(3) -0.005(3)
C42 0.177(6) 0.129(5) 0.061(3) -0.060(4) -0.002(3) -0.019(3)
C43 0.117(5) 0.124(5) 0.121(5) 0.018(4) 0.016(4) -0.023(4)
N1 0.0427(17) 0.076(2) 0.0501(18) 0.0044(15) -0.0012(13) -0.0040(15)
N2 0.0424(17) 0.063(2) 0.0523(18) 0.0013(15) -0.0014(13) -0.0090(14)
N3 0.0461(17) 0.064(2) 0.0405(17) 0.0002(15) 0.0037(12) 0.0017(14)
N4 0.0459(17) 0.072(2) 0.0462(18) 0.0031(16) -0.0017(13) 0.0045(15)
N5 0.0464(16) 0.069(2) 0.0433(17) 0.0012(15) -0.0023(13) 0.0034(14)
N6 0.078(2) 0.067(2) 0.048(2) -0.0081(19) -0.0084(16) 0.0102(15)
N7 0.0465(17) 0.082(2) 0.0475(19) -0.0003(16) 0.0031(13) -0.0008(16)
N8 0.0475(17) 0.064(2) 0.0500(19) -0.0058(15) 0.0004(14) -0.0064(15)
N9 0.0444(17) 0.070(2) 0.0475(18) -0.0042(15) -0.0061(13) 0.0009(15)
N10 0.0461(17) 0.071(2) 0.0439(17) -0.0053(15) -0.0013(13) 0.0015(14)
N11 0.0433(16) 0.072(2) 0.0419(16) -0.0020(15) 0.0003(13) -0.0008(14)
N12 0.0408(17) 0.088(3) 0.065(2) -0.0022(17) 0.0134(15) -0.0103(18)
N13 0.105(3) 0.092(3) 0.060(2) -0.019(2) 0.004(2) -0.011(2)
O1 0.112(3) 0.133(3) 0.055(2) 0.007(2) -0.0013(17) -0.0048(19)
S1 0.0430(5) 0.0724(7) 0.0417(5) 0.0009(4) 0.0030(4) 0.0005(4)
S2 0.0450(5) 0.0737(7) 0.0425(5) 0.0020(5) -0.0005(4) 0.0007(4)
Br1 0.0541(3) 0.1219(5) 0.1132(4) 0.0158(3) -0.0292(3) -0.0197(3)
Br2 0.1249(5) 0.1113(5) 0.0695(3) 0.0243(4) 0.0413(3) 0.0070(3)

loop_
_atom_type_symbol
_atom_type_description
_atom_type_scat_dispersion_real
_atom_type_scat_dispersion_imag
_atom_type_scat_source
C C 0.0033 0.0016 'International Tables Vol C Tables 4.2.6.8 and 6.1.1.4'
H H 0.0000 0.0000 'International Tables Vol C Tables 4.2.6.8 and 6.1.1.4'
N N 0.0061 0.0033 'International Tables Vol C Tables 4.2.6.8 and 6.1.1.4'
O O 0.0106 0.0060 'International Tables Vol C Tables 4.2.6.8 and 6.1.1.4'
S S 0.1246 0.1234 'International Tables Vol C Tables 4.2.6.8 and 6.1.1.4'
Br Br -0.2901 2.4595 'International Tables Vol C Tables 4.2.6.8 and 6.1.1.4'

loop_
_geom_angle_atom_site_label_1
_geom_angle_atom_site_label_2
_geom_angle_atom_site_label_3
_geom_angle
C6 C1 C2 120.7(3)
C6 C1 Br1 119.6(3)
C2 C1 Br1 119.7(3)
C1 C2 C3 119.1(4)
C1 C2 H2 120.4
C3 C2 H2 120.4
C4 C3 C2 120.4(4)
C4 C3 H3 119.8
C2 C3 H3 119.8
C5 C4 C3 119.7(3)
C5 C4 N1 121.5(3)
C3 C4 N1 118.8(3)
C4 C5 C6 119.1(4)
C4 C5 H5 120.4
C6 C5 H5 120.4
C1 C6 C5 120.8(4)
C1 C6 H6 119.6
C5 C6 H6 119.6
N2 C7 C8 120.3(3)
N2 C7 S1 130.1(3)
C8 C7 S1 109.5(2)
N3 C8 C7 116.5(3)
N3 C8 C9 122.6(3)
C7 C8 C9 120.8(3)
C8 C9 H9A 109.5
C8 C9 H9B 109.5
H9A C9 H9B 109.5
C8 C9 H9C 109.5
H9A C9 H9C 109.5
H9B C9 H9C 109.5
N4 C10 N3 121.4(3)
N4 C10 S1 123.9(3)
N3 C10 S1 114.7(2)
C12 C11 H11A 109.5
C12 C11 H11B 109.5
H11A C11 H11B 109.5
C12 C11 H11C 109.5
H11A C11 H11C 109.5
H11B C11 H11C 109.5
N5 C12 C13 116.7(3)
N5 C12 C11 123.7(3)
C13 C12 C11 119.6(3)
C14 C13 C12 126.1(3)
C14 C13 C15 105.7(3)
C12 C13 C15 128.2(3)
N6 C14 C13 110.4(3)
N6 C14 H14 124.8
C13 C14 H14 124.8
C17 C15 C16 118.6(3)
C17 C15 C13 134.2(3)
C16 C15 C13 106.9(3)
N6 C16 C20 129.0(4)
N6 C16 C15 107.9(3)
C20 C16 C15 122.9(4)
C18 C17 C15 119.2(4)
C18 C17 H17 120.4
C15 C17 H17 120.4
C17 C18 C19 120.4(4)
C17 C18 H18 119.8
C19 C18 H18 119.8
C20 C19 C18 122.6(4)
C20 C19 H19 118.7
C18 C19 H19 118.7
C19 C20 C16 116.3(4)
C19 C20 H20 121.8
C16 C20 H20 121.8
C26 C21 C22 121.3(4)
C26 C21 Br2 120.2(3)
C22 C21 Br2 118.4(3)
C21 C22 C23 119.6(4)
C21 C22 H22 120.2
C23 C22 H22 120.2
C24 C23 C22 119.9(4)
C24 C23 H23 120.1
C22 C23 H23 120.1
C23 C24 C25 120.0(3)
C23 C24 N7 118.3(3)
C25 C24 N7 121.7(3)
C24 C25 C26 119.7(4)
C24 C25 H25 120.2
C26 C25 H25 120.2
C21 C26 C25 119.3(4)
C21 C26 H26 120.4
C25 C26 H26 120.4
N8 C27 C28 121.0(3)
N8 C27 S2 129.7(3)
C28 C27 S2 109.2(2)
N9 C28 C27 116.2(3)
N9 C28 C29 122.4(3)
C27 C28 C29 121.3(3)
C28 C29 H29A 109.5
C28 C29 H29B 109.5
H29A C29 H29B 109.5
C28 C29 H29C 109.5
H29A C29 H29C 109.5
H29B C29 H29C 109.5
N10 C30 N9 120.3(3)
N10 C30 S2 125.4(3)
N9 C30 S2 114.4(2)
C32 C31 H31A 109.5
C32 C31 H31B 109.5
H31A C31 H31B 109.5
C32 C31 H31C 109.5
H31A C31 H31C 109.5
H31B C31 H31C 109.5
N11 C32 C33 117.2(3)
N11 C32 C31 123.7(3)
C33 C32 C31 119.1(3)
C34 C33 C32 125.2(3)
C34 C33 C35 104.9(3)
C32 C33 C35 130.0(3)
N12 C34 C33 110.9(3)
N12 C34 H34 124.6
C33 C34 H34 124.6
C36 C35 C37 117.9(3)
C36 C35 C33 107.1(3)
C37 C35 C33 135.0(3)
N12 C36 C40 128.8(3)
N12 C36 C35 107.7(3)
C40 C36 C35 123.4(3)
C38 C37 C35 118.4(3)
C38 C37 H37 120.8
C35 C37 H37 120.8
C37 C38 C39 121.8(4)
C37 C38 H38 119.1
C39 C38 H38 119.1
C40 C39 C38 121.6(4)
C40 C39 H39 119.2
C38 C39 H39 119.2
C39 C40 C36 116.9(3)
C39 C40 H40 121.5
C36 C40 H40 121.5
O1 C41 N13 125.2(5)
O1 C41 H41 117.4
N13 C41 H41 117.4
N13 C42 H42A 109.5
N13 C42 H42B 109.5
H42A C42 H42B 109.5
N13 C42 H42C 109.5
H42A C42 H42C 109.5
H42B C42 H42C 109.5
N13 C43 H43A 109.5
N13 C43 H43B 109.5
H43A C43 H43B 109.5
N13 C43 H43C 109.5
H43A C43 H43C 109.5
H43B C43 H43C 109.5
N2 N1 C4 118.9(3)
N2 N1 H1 120.5
C4 N1 H1 120.5
C7 N2 N1 119.9(3)
C8 N3 C10 111.6(3)
C10 N4 N5 110.8(3)
C12 N5 N4 115.3(3)
C14 N6 C16 109.1(3)
C14 N6 H6A 125.5
C16 N6 H6A 125.5
N8 N7 C24 119.9(3)
N8 N7 H7 120.1
C24 N7 H7 120.1
C27 N8 N7 118.7(3)
C28 N9 C30 112.3(3)
C30 N10 N11 112.1(3)
C32 N11 N10 113.7(3)
C34 N12 C36 109.4(3)
C34 N12 H12 125.3
C36 N12 H12 125.3
C41 N13 C43 120.0(4)
C41 N13 C42 121.1(5)
C43 N13 C42 118.9(4)
C7 S1 C10 87.65(16)
C27 S2 C30 87.89(16)

loop_
_geom_bond_atom_site_label_1
_geom_bond_atom_site_label_2
_geom_bond_distance
C1 C6 1.365(6)
C1 C2 1.369(6)
C1 Br1 1.901(3)
C2 C3 1.387(5)
C2 H2 0.9300
C3 C4 1.384(5)
C3 H3 0.9300
C4 C5 1.382(5)
C4 N1 1.398(4)
C5 C6 1.382(5)
C5 H5 0.9300
C6 H6 0.9300
C7 N2 1.283(4)
C7 C8 1.461(4)
C7 S1 1.771(3)
C8 N3 1.297(4)
C8 C9 1.484(5)
C9 H9A 0.9600
C9 H9B 0.9600
C9 H9C 0.9600
C10 N4 1.284(4)
C10 N3 1.390(4)
C10 S1 1.783(3)
C11 C12 1.510(5)
C11 H11A 0.9600
C11 H11B 0.9600
C11 H11C 0.9600
C12 N5 1.292(4)
C12 C13 1.441(5)
C13 C14 1.379(5)
C13 C15 1.442(5)
C14 N6 1.358(5)
C14 H14 0.9300
C15 C17 1.396(5)
C15 C16 1.405(5)
C16 N6 1.373(5)
C16 C20 1.400(5)
C17 C18 1.382(6)
C17 H17 0.9300
C18 C19 1.397(6)
C18 H18 0.9300
C19 C20 1.367(6)
C19 H19 0.9300
C20 H20 0.9300
C21 C26 1.363(6)
C21 C22 1.370(6)
C21 Br2 1.908(4)
C22 C23 1.380(5)
C22 H22 0.9300
C23 C24 1.378(5)
C23 H23 0.9300
C24 C25 1.382(5)
C24 N7 1.401(4)
C25 C26 1.394(5)
C25 H25 0.9300
C26 H26 0.9300
C27 N8 1.284(4)
C27 C28 1.461(5)
C27 S2 1.771(3)
C28 N9 1.292(4)
C28 C29 1.485(5)
C29 H29A 0.9600
C29 H29B 0.9600
C29 H29C 0.9600
C30 N10 1.290(4)
C30 N9 1.382(4)
C30 S2 1.778(3)
C31 C32 1.501(5)
C31 H31A 0.9600
C31 H31B 0.9600
C31 H31C 0.9600
C32 N11 1.303(4)
C32 C33 1.443(5)
C33 C34 1.387(5)
C33 C35 1.447(5)
C34 N12 1.344(5)
C34 H34 0.9300
C35 C36 1.404(5)
C35 C37 1.406(5)
C36 N12 1.370(5)
C36 C40 1.388(5)
C37 C38 1.378(5)
C37 H37 0.9300
C38 C39 1.389(5)
C38 H38 0.9300
C39 C40 1.363(6)
C39 H39 0.9300
C40 H40 0.9300
C41 O1 1.217(5)
C41 N13 1.321(6)
C41 H41 0.9300
C42 N13 1.458(6)
C42 H42A 0.9600
C42 H42B 0.9600
C42 H42C 0.9600
C43 N13 1.442(6)
C43 H43A 0.9600
C43 H43B 0.9600
C43 H43C 0.9600
N1 N2 1.340(4)
N1 H1 0.8600
N4 N5 1.403(4)
N6 H6A 0.8600
N7 N8 1.341(4)
N7 H7 0.8600
N10 N11 1.401(4)
N12 H12 0.8600

loop_
_geom_hbond_atom_site_label_D
_geom_hbond_atom_site_label_H
_geom_hbond_atom_site_label_A
_geom_hbond_site_symmetry_A
_geom_hbond_distance_DH
_geom_hbond_distance_HA
_geom_hbond_distance_DA
_geom_hbond_angle_DHA
_geom_hbond_publ_flag
N1 H1 O1 . 0.86 2.08 2.782(4) 138.3 yes
N6 H6A N9 2_575 0.86 2.62 3.292(4) 135.5 yes
N6 H6A N10 2_575 0.86 2.42 3.234(4) 158.5 yes
N12 H12 N3 1_755 0.86 2.15 3.011(4) 177.2 yes

_cod_database_fobs_code 1550027
